data_2214050
loop_
_publ_author_name
'H. Zhou'
'X.-M. Ren'

_publ_section_title
;
 Bis[1-(4-iodobenzyl)pyridinium]
 bis(maleonitriledithiolato)nickelate(II)
;
_journal_coeditor_code BH2107
_journal_issue 7
_journal_name_full 'Acta Crystallographica Section E'
_journal_page_first m1932
_journal_page_last m1932
_journal_paper_doi 10.1107/S1600536807027377
_journal_volume 63
_journal_year 2007
_chemical_formula_iupac '(C12 H11 I N)2 [Ni (C4 N2 S2)2]'
_chemical_formula_moiety '2(C12 H11 I N +), C8 N4 Ni S4 2-'
_chemical_formula_sum 'C32 H22 I2 N6 Ni S4'
_chemical_formula_weight 931.31
_chemical_name_systematic
;
bis[1-(4-iodobenzyl)pyridinium]
bis(1,2-dicyanoethane-1,2-dithiolato-\k^2^S,S')nickelate(II)
;
_space_group_IT_number 14
_symmetry_cell_setting monoclinic
_symmetry_space_group_name_Hall '-P 2yn'
_symmetry_space_group_name_H-M 'P 1 21/n 1'
_atom_sites_solution_hydrogens geom
_atom_sites_solution_primary direct
_atom_sites_solution_secondary difmap
_audit_creation_method SHELXL-97
_cell_angle_alpha 90.00
_cell_angle_beta 105.889(2)
_cell_angle_gamma 90.00
_cell_formula_units_Z 2
_cell_length_a 12.7723(16)
_cell_length_b 10.4489(13)
_cell_length_c 13.7585(17)
_cell_measurement_temperature 293(2)
_cell_measurement_theta_max 25.1
_cell_measurement_theta_min 2.5
_cell_volume 1766.0(4)
_computing_cell_refinement 'SAINT (Bruker, 2000)'
_computing_data_collection 'SMART (Bruker, 2000)'
_computing_data_reduction SAINT
_computing_molecular_graphics 'SHELXTL (Bruker, 2000)'
_computing_publication_material SHELXTL
_computing_structure_refinement 'SHELXL97 (Sheldrick, 1997)'
_computing_structure_solution 'SHELXS97 (Sheldrick, 1997)'
_diffrn_ambient_temperature 293(2)
_diffrn_measured_fraction_theta_full 0.971
_diffrn_measured_fraction_theta_max 0.971
_diffrn_measurement_device_type 'Bruker SMART CCD area-detector'
_diffrn_measurement_method '\f and \w'
_diffrn_radiation_monochromator graphite
_diffrn_radiation_source 'fine-focus sealed tube'
_diffrn_radiation_type MoK\a
_diffrn_radiation_wavelength 0.71073
_diffrn_reflns_av_R_equivalents 0.0701
_diffrn_reflns_av_sigmaI/netI 0.0704
_diffrn_reflns_limit_h_max 11
_diffrn_reflns_limit_h_min -16
_diffrn_reflns_limit_k_max 13
_diffrn_reflns_limit_k_min -13
_diffrn_reflns_limit_l_max 18
_diffrn_reflns_limit_l_min -16
_diffrn_reflns_number 10837
_diffrn_reflns_theta_full 28.28
_diffrn_reflns_theta_max 28.28
_diffrn_reflns_theta_min 1.93
_diffrn_standards_decay_% 0
_diffrn_standards_interval_count 0
_diffrn_standards_interval_time 0
_diffrn_standards_number 0
_exptl_absorpt_coefficient_mu 2.566
_exptl_absorpt_correction_T_max 0.776
_exptl_absorpt_correction_T_min 0.459
_exptl_absorpt_correction_type multi-scan
_exptl_absorpt_process_details '(SADABS; Bruker, 2000)'
_exptl_crystal_colour Red
_exptl_crystal_density_diffrn 1.751
_exptl_crystal_density_method 'not measured'
_exptl_crystal_description Block
_exptl_crystal_F_000 908
_exptl_crystal_size_max 0.30
_exptl_crystal_size_mid 0.20
_exptl_crystal_size_min 0.10
_refine_diff_density_max 0.433
_refine_diff_density_min -0.691
_refine_ls_extinction_method none
_refine_ls_goodness_of_fit_ref 0.822
_refine_ls_hydrogen_treatment constr
_refine_ls_matrix_type full
_refine_ls_number_parameters 205
_refine_ls_number_reflns 4243
_refine_ls_number_restraints 0
_refine_ls_restrained_S_all 0.822
_refine_ls_R_factor_all 0.0663
_refine_ls_R_factor_gt 0.0355
_refine_ls_shift/su_max 0.002
_refine_ls_shift/su_mean 0.000
_refine_ls_structure_factor_coef Fsqd
_refine_ls_weighting_details 'calc w=1/[\s^2^(Fo^2^)+(0.02P)^2^] where P=(Fo^2^+2Fc^2^)/3'
_refine_ls_weighting_scheme calc
_refine_ls_wR_factor_gt 0.0641
_refine_ls_wR_factor_ref 0.0720
_reflns_number_gt 2438
_reflns_number_total 4243
_reflns_threshold_expression I>2\s(I)
_cod_data_source_file bh2107.cif
_cod_data_source_block I
_cod_original_sg_symbol_H-M 'P 21/n'
_cod_database_code 2214050
_cod_database_fobs_code 2214050

loop_
_symmetry_equiv_pos_as_xyz
'x, y, z'
'-x+1/2, y+1/2, -z+1/2'
'-x, -y, -z'
'x-1/2, -y-1/2, z-1/2'

loop_
_atom_site_type_symbol
_atom_site_label
_atom_site_fract_x
_atom_site_fract_y
_atom_site_fract_z
_atom_site_U_iso_or_equiv
_atom_site_adp_type
_atom_site_calc_flag
_atom_site_refinement_flags
_atom_site_occupancy
Ni Ni1 0.5000 0.5000 0.5000 0.04272(15) Uani d S 1
S S1 0.35566(6) 0.39970(8) 0.51129(7) 0.0500(2) Uani d . 1
S S2 0.39653(7) 0.66191(8) 0.43750(7) 0.0572(2) Uani d . 1
I I1 -0.58920(2) 0.84666(3) 0.104948(19) 0.07120(12) Uani d . 1
N N1 0.2621(2) 0.0847(3) 0.5759(2) 0.0675(9) Uani d . 1
N N2 0.4103(2) 1.0011(3) 0.3686(2) 0.0642(8) Uani d . 1
N N3 -0.0135(2) 0.7533(3) 0.2672(2) 0.0531(7) Uani d . 1
C C1 0.3260(3) 0.1552(3) 0.5657(2) 0.0481(8) Uani d . 1
C C2 0.4039(2) 0.2484(3) 0.5530(2) 0.0417(7) Uani d . 1
C C3 0.4463(3) 0.9027(3) 0.3929(2) 0.0473(8) Uani d . 1
C C4 0.4887(2) 0.7777(3) 0.4259(2) 0.0419(7) Uani d . 1
C C5 -0.0119(4) 0.8025(4) 0.3575(3) 0.0818(12) Uani d . 1
H H5A -0.0656 0.7792 0.3882 0.098 Uiso calc R 1
C C6 0.0671(4) 0.8860(5) 0.4047(3) 0.0906(15) Uani d . 1
H H6A 0.0679 0.9183 0.4679 0.109 Uiso calc R 1
C C7 0.1447(3) 0.9225(4) 0.3605(3) 0.0791(12) Uani d . 1
H H7A 0.1991 0.9795 0.3927 0.095 Uiso calc R 1
C C8 0.1415(3) 0.8744(4) 0.2686(3) 0.0770(12) Uani d . 1
H H8A 0.1933 0.8994 0.2363 0.092 Uiso calc R 1
C C9 0.0622(3) 0.7889(4) 0.2229(3) 0.0619(10) Uani d . 1
H H9A 0.0612 0.7554 0.1601 0.074 Uiso calc R 1
C C10 -0.0975(3) 0.6579(3) 0.2174(3) 0.0736(12) Uani d . 1
H H10A -0.0902 0.5827 0.2601 0.088 Uiso calc R 1
H H10B -0.0848 0.6318 0.1539 0.088 Uiso calc R 1
C C11 -0.2118(3) 0.7089(3) 0.1972(3) 0.0529(9) Uani d . 1
C C12 -0.2872(3) 0.6445(3) 0.2336(3) 0.0577(9) Uani d . 1
H H12A -0.2661 0.5729 0.2743 0.069 Uiso calc R 1
C C13 -0.3943(3) 0.6858(3) 0.2098(3) 0.0552(9) Uani d . 1
H H13A -0.4447 0.6429 0.2354 0.066 Uiso calc R 1
C C14 -0.4253(3) 0.7893(3) 0.1491(2) 0.0505(8) Uani d . 1
C C15 -0.3494(3) 0.8555(3) 0.1138(3) 0.0631(10) Uani d . 1
H H15A -0.3701 0.9279 0.0738 0.076 Uiso calc R 1
C C16 -0.2438(3) 0.8144(3) 0.1377(3) 0.0623(10) Uani d . 1
H H16A -0.1931 0.8586 0.1132 0.075 Uiso calc R 1

loop_
_atom_site_aniso_label
_atom_site_aniso_U_11
_atom_site_aniso_U_22
_atom_site_aniso_U_33
_atom_site_aniso_U_12
_atom_site_aniso_U_13
_atom_site_aniso_U_23
Ni1 0.0384(3) 0.0356(3) 0.0544(3) -0.0057(3) 0.0131(3) 0.0053(3)
S1 0.0388(5) 0.0393(5) 0.0727(6) -0.0041(4) 0.0165(4) 0.0090(4)
S2 0.0403(5) 0.0462(5) 0.0845(6) -0.0026(4) 0.0161(5) 0.0166(5)
I1 0.05189(17) 0.0832(2) 0.07392(19) 0.00774(13) 0.00940(13) -0.00856(14)
N1 0.062(2) 0.0524(19) 0.089(2) -0.0197(16) 0.0215(17) 0.0109(17)
N2 0.064(2) 0.0444(19) 0.084(2) 0.0034(16) 0.0200(17) 0.0096(17)
N3 0.0456(17) 0.0469(18) 0.0687(19) 0.0032(14) 0.0187(15) -0.0013(15)
C1 0.047(2) 0.044(2) 0.053(2) -0.0009(16) 0.0123(16) 0.0025(16)
C2 0.0430(19) 0.0344(17) 0.0502(18) -0.0099(14) 0.0171(15) -0.0016(15)
C3 0.043(2) 0.046(2) 0.055(2) -0.0091(17) 0.0169(16) -0.0003(17)
C4 0.0444(19) 0.0369(18) 0.0450(18) -0.0046(15) 0.0132(15) 0.0000(14)
C5 0.080(3) 0.103(4) 0.075(3) 0.005(3) 0.042(3) 0.007(3)
C6 0.079(3) 0.126(4) 0.066(3) 0.001(3) 0.018(3) -0.031(3)
C7 0.053(3) 0.092(3) 0.083(3) -0.001(2) 0.004(2) -0.024(3)
C8 0.060(3) 0.097(3) 0.077(3) -0.024(2) 0.023(2) -0.017(2)
C9 0.054(2) 0.071(3) 0.065(2) -0.002(2) 0.024(2) -0.012(2)
C10 0.054(2) 0.048(2) 0.124(3) -0.0009(18) 0.033(2) -0.013(2)
C11 0.050(2) 0.041(2) 0.071(2) -0.0046(17) 0.0237(19) -0.0133(18)
C12 0.059(2) 0.043(2) 0.075(2) -0.0022(18) 0.024(2) 0.0058(17)
C13 0.049(2) 0.054(2) 0.067(2) -0.0093(18) 0.0249(19) -0.0024(19)
C14 0.047(2) 0.050(2) 0.054(2) -0.0006(17) 0.0126(17) -0.0078(17)
C15 0.064(3) 0.051(2) 0.073(2) 0.002(2) 0.018(2) 0.0115(19)
C16 0.065(3) 0.052(2) 0.081(3) -0.0044(19) 0.038(2) 0.006(2)

loop_
_atom_type_symbol
_atom_type_description
_atom_type_scat_dispersion_real
_atom_type_scat_dispersion_imag
_atom_type_scat_source
C C 0.0033 0.0016 'International Tables Vol C Tables 4.2.6.8 and 6.1.1.4'
H H 0.0000 0.0000 'International Tables Vol C Tables 4.2.6.8 and 6.1.1.4'
N N 0.0061 0.0033 'International Tables Vol C Tables 4.2.6.8 and 6.1.1.4'
S S 0.1246 0.1234 'International Tables Vol C Tables 4.2.6.8 and 6.1.1.4'
Ni Ni 0.3393 1.1124 'International Tables Vol C Tables 4.2.6.8 and 6.1.1.4'
I I -0.4742 1.8119 'International Tables Vol C Tables 4.2.6.8 and 6.1.1.4'

loop_
_geom_angle_atom_site_label_1
_geom_angle_atom_site_label_2
_geom_angle_atom_site_label_3
_geom_angle_site_symmetry_1
_geom_angle_site_symmetry_3
_geom_angle
S1 Ni1 S1 3_666 . 180.0
S1 Ni1 S2 3_666 3_666 88.15(3)
S1 Ni1 S2 . 3_666 91.85(3)
S1 Ni1 S2 3_666 . 91.85(3)
S1 Ni1 S2 . . 88.15(3)
S2 Ni1 S2 3_666 . 180.0
C2 S1 Ni1 . . 103.46(10)
C4 S2 Ni1 . . 103.07(11)
C9 N3 C5 . . 119.3(3)
C9 N3 C10 . . 120.0(3)
C5 N3 C10 . . 120.7(3)
N1 C1 C2 . . 177.8(4)
C4 C2 C1 3_666 . 122.3(3)
C4 C2 S1 3_666 . 120.1(2)
C1 C2 S1 . . 117.5(2)
N2 C3 C4 . . 177.7(3)
C2 C4 C3 3_666 . 121.5(3)
C2 C4 S2 3_666 . 121.2(2)
C3 C4 S2 . . 117.3(2)
N3 C5 C6 . . 120.7(4)
N3 C5 H5A . . 119.6
C6 C5 H5A . . 119.6
C7 C6 C5 . . 120.4(4)
C7 C6 H6A . . 119.8
C5 C6 H6A . . 119.8
C8 C7 C6 . . 118.6(4)
C8 C7 H7A . . 120.7
C6 C7 H7A . . 120.7
C7 C8 C9 . . 120.1(4)
C7 C8 H8A . . 119.9
C9 C8 H8A . . 119.9
N3 C9 C8 . . 120.9(3)
N3 C9 H9A . . 119.6
C8 C9 H9A . . 119.6
N3 C10 C11 . . 112.8(3)
N3 C10 H10A . . 109.0
C11 C10 H10A . . 109.0
N3 C10 H10B . . 109.0
C11 C10 H10B . . 109.0
H10A C10 H10B . . 107.8
C16 C11 C12 . . 119.2(3)
C16 C11 C10 . . 120.8(3)
C12 C11 C10 . . 119.9(3)
C11 C12 C13 . . 120.4(3)
C11 C12 H12A . . 119.8
C13 C12 H12A . . 119.8
C14 C13 C12 . . 119.8(3)
C14 C13 H13A . . 120.1
C12 C13 H13A . . 120.1
C13 C14 C15 . . 120.0(3)
C13 C14 I1 . . 120.4(3)
C15 C14 I1 . . 119.6(3)
C16 C15 C14 . . 119.9(3)
C16 C15 H15A . . 120.0
C14 C15 H15A . . 120.0
C11 C16 C15 . . 120.7(3)
C11 C16 H16A . . 119.6
C15 C16 H16A . . 119.6

loop_
_geom_bond_atom_site_label_1
_geom_bond_atom_site_label_2
_geom_bond_site_symmetry_2
_geom_bond_distance
Ni1 S1 3_666 2.1629(8)
Ni1 S1 . 2.1629(8)
Ni1 S2 3_666 2.1739(9)
Ni1 S2 . 2.1739(9)
S1 C2 . 1.737(3)
S2 C4 . 1.725(3)
I1 C14 . 2.101(3)
N1 C1 . 1.136(4)
N2 C3 . 1.138(4)
N3 C9 . 1.329(4)
N3 C5 . 1.340(5)
N3 C10 . 1.487(4)
C1 C2 . 1.436(4)
C2 C4 3_666 1.351(4)
C3 C4 . 1.439(5)
C4 C2 3_666 1.351(4)
C5 C6 . 1.358(6)
C5 H5A . 0.9300
C6 C7 . 1.351(5)
C6 H6A . 0.9300
C7 C8 . 1.351(5)
C7 H7A . 0.9300
C8 C9 . 1.367(5)
C8 H8A . 0.9300
C9 H9A . 0.9300
C10 C11 . 1.507(4)
C10 H10A . 0.9700
C10 H10B . 0.9700
C11 C16 . 1.367(5)
C11 C12 . 1.377(4)
C12 C13 . 1.385(4)
C12 H12A . 0.9300
C13 C14 . 1.357(4)
C13 H13A . 0.9300
C14 C15 . 1.384(4)
C15 C16 . 1.367(5)
C15 H15A . 0.9300
C16 H16A . 0.9300
